data_1537230
loop_
_publ_author_name
'Ruck, M.'
'Hampel, S.'

_publ_section_title
;
 Stabilization of homonuclear Bi5(+) and Bi6(2+) polycations by cluster
 anions in the crystal structures of Bi12-x Ir Cl13-x, Bi12-x Rh Cl13-x
 and Bi12-x Rh Br13-x
;
_journal_name_full Polyhedron
_journal_page_first 651
_journal_page_last 656
_journal_volume 21
_journal_year 2002
_chemical_formula_sum 'Bi11.23 Cl12.23 Ir'
_chemical_name_systematic 'Bi11.23 Ir Cl12.23'
_space_group_IT_number 146
_symmetry_space_group_name_Hall 'R 3'
_symmetry_space_group_name_H-M 'R 3 :H'
_cell_angle_alpha 90
_cell_angle_beta 90
_cell_angle_gamma 120
_cell_formula_units_Z 3
_cell_length_a 12.666
_cell_length_b 12.666
_cell_length_c 15.86
_cell_volume 2203.499
_citation_journal_id_ASTM PLYHDE
_cod_data_source_file Ruck_PLYHDE_2002_326.cif
_cod_data_source_block Bi11.23Cl12.23Ir1
_cod_original_formula_sum 'Bi11.23 Cl12.23 Ir1'
_cod_database_code 1537230

loop_
_symmetry_equiv_pos_as_xyz
x,y,z
-y,x-y,z
-x+y,-x,z
x+2/3,y+1/3,z+1/3
-y+2/3,x-y+1/3,z+1/3
-x+y+2/3,-x+1/3,z+1/3
x+1/3,y+2/3,z+2/3
-y+1/3,x-y+2/3,z+2/3
-x+y+1/3,-x+2/3,z+2/3

loop_
_atom_site_label
_atom_site_type_symbol
_atom_site_fract_x
_atom_site_fract_y
_atom_site_fract_z
_atom_site_occupancy
_atom_site_U_iso_or_equiv
Bi4 Bi -0.16073 -0.12985 -0.57327 1 0.0
Bi1 Bi+2 0.19383 0.13884 0.10035 1 0.0
Bi2 Bi+2 -0.19272 -0.13933 -0.09796 1 0.0
Cl1 Cl-1 0.3425 0.0652 0.0129 1 0.0
Ir1 Ir-1 0 0 0 1 0.0
Cl5 Cl-1 -0.1795 0.0924 -0.1707 0.235 0.0
Cl2 Cl-1 -0.3498 -0.0903 -0.0005 1 0.0
Cl3 Cl-1 0.1415 -0.0534 0.214 1 0.0
Cl4 Cl-1 -0.1573 0.0643 -0.1939 0.765 0.0
Cl6 Cl-1 0 0 -0.2252 0.235 0.0
Bi3 Bi 0.15161 0.12261 0.5862 0.75 0.0
